data_7018342
loop_
_publ_author_name
'Hamidi, Shima'
'Deacon, Glen B.'
'Junk, Peter C.'
'Neumann, Paul'

_publ_section_title
;
 Direct reaction of iodine-activated lanthanoid metals with
 2,6-diisopropylphenol.
;
_journal_issue 12
_journal_name_full 'Dalton transactions (Cambridge, England : 2003)'
_journal_page_first 3541
_journal_page_last 3552
_journal_paper_doi 10.1039/c2dt11752e
_journal_volume 41
_journal_year 2012
_chemical_formula_moiety 'C44 H67 O5 Y'
_chemical_formula_sum 'C44 H67 O5 Y'
_chemical_formula_weight 764.89
_chemical_name_common Y(DIP)3(THF)2
_chemical_name_systematic
;
?
;
_space_group_IT_number 4
_symmetry_cell_setting monoclinic
_symmetry_space_group_name_Hall 'P 2yb'
_symmetry_space_group_name_H-M 'P 1 21 1'
_atom_sites_solution_hydrogens geom
_atom_sites_solution_primary direct
_atom_sites_solution_secondary difmap
_audit_creation_method SHELXL-97
_cell_angle_alpha 90.00
_cell_angle_beta 109.559(9)
_cell_angle_gamma 90.00
_cell_formula_units_Z 2
_cell_length_a 9.6897(14)
_cell_length_b 19.343(3)
_cell_length_c 12.182(2)
_cell_measurement_reflns_used 11351
_cell_measurement_temperature 123(1)
_cell_measurement_theta_max 24.99
_cell_measurement_theta_min 2.75
_cell_volume 2151.5(6)
_computing_cell_refinement 'Bruker SMART (Bruker)'
_computing_data_collection 'Bruker SMART (Bruker)'
_computing_data_reduction 'Bruker SAINT (Bruker)'
_computing_molecular_graphics 'X-Seed (Barbour, 1999)'
_computing_publication_material 'CIFTAB (Sheldrick, 1997)'
_computing_structure_refinement 'SHELXL-97 (Sheldrick, 1997)'
_computing_structure_solution 'SHELXS-97 (Sheldrick, 1990)'
_diffrn_ambient_temperature 123(1)
_diffrn_measured_fraction_theta_full 0.995
_diffrn_measured_fraction_theta_max 0.995
_diffrn_measurement_device_type 'Bruker X8 Apex II CCD'
_diffrn_measurement_method 'phi and omega scans'
_diffrn_radiation_monochromator graphite
_diffrn_radiation_source 'fine-focus sealed tube'
_diffrn_radiation_type MoK\a
_diffrn_radiation_wavelength 0.71073
_diffrn_reflns_av_R_equivalents 0.1898
_diffrn_reflns_av_sigmaI/netI 0.3940
_diffrn_reflns_limit_h_max 11
_diffrn_reflns_limit_h_min -11
_diffrn_reflns_limit_k_max 18
_diffrn_reflns_limit_k_min -22
_diffrn_reflns_limit_l_max 14
_diffrn_reflns_limit_l_min -14
_diffrn_reflns_number 11351
_diffrn_reflns_theta_full 24.99
_diffrn_reflns_theta_max 24.99
_diffrn_reflns_theta_min 2.75
_exptl_absorpt_coefficient_mu 1.395
_exptl_absorpt_correction_T_max 0.9593
_exptl_absorpt_correction_T_min 0.8504
_exptl_absorpt_correction_type multi-scan
_exptl_absorpt_process_details SADABS
_exptl_crystal_colour block
_exptl_crystal_density_diffrn 1.181
_exptl_crystal_density_method 'not measured'
_exptl_crystal_description colourless
_exptl_crystal_F_000 820
_exptl_crystal_size_max 0.12
_exptl_crystal_size_mid 0.10
_exptl_crystal_size_min 0.03
_refine_diff_density_max 1.153
_refine_diff_density_min -0.767
_refine_diff_density_rms 0.098
_refine_ls_abs_structure_details 'Flack H D (1983), Acta Cryst. A39, 876-881'
_refine_ls_abs_structure_Flack -0.012(13)
_refine_ls_extinction_coef none
_refine_ls_extinction_expression Fc^*^=kFc[1+0.001xFc^2^\l^3^/sin(2\q)]^-1/4^
_refine_ls_extinction_method SHELXL
_refine_ls_goodness_of_fit_ref 0.779
_refine_ls_hydrogen_treatment constr
_refine_ls_matrix_type full
_refine_ls_number_parameters 473
_refine_ls_number_reflns 6783
_refine_ls_number_restraints 55
_refine_ls_restrained_S_all 0.776
_refine_ls_R_factor_all 0.1867
_refine_ls_R_factor_gt 0.0777
_refine_ls_shift/su_max 0.000
_refine_ls_shift/su_mean 0.000
_refine_ls_structure_factor_coef Fsqd
_refine_ls_weighting_details 'calc w=1/[\s^2^(Fo^2^)+(0.2000P)^2^+0.0000P] where P=(Fo^2^+2Fc^2^)/3'
_refine_ls_weighting_scheme calc
_refine_ls_wR_factor_gt 0.1643
_refine_ls_wR_factor_ref 0.2260
_reflns_number_gt 3233
_reflns_number_total 6783
_reflns_threshold_expression >2sigma(I)
_cod_data_source_file c2dt11752e.txt
_cod_data_source_block ythf2.CIF
_cod_depositor_comments
;
The following automatic conversions were performed:

'_exptl_absorpt_correction_type' value 'Multi-scan' changed to
'multi-scan' according to
/home/saulius/struct/CIF-dictionaries/cif_core.dic dictionary named
'cif_core.dic' version 2.4.1 from 2010-06-29.

Automatic conversion script
Id: cif_fix_values 1715 2011-07-08 13:25:40Z adriana 
;
_cod_original_cell_volume 2151.4(6)
_cod_original_sg_symbol_H-M P21
_cod_database_code 7018342

loop_
_symmetry_equiv_pos_as_xyz
'x, y, z'
'-x, y+1/2, -z'

loop_
_atom_site_label
_atom_site_type_symbol
_atom_site_fract_x
_atom_site_fract_y
_atom_site_fract_z
_atom_site_U_iso_or_equiv
_atom_site_adp_type
_atom_site_occupancy
_atom_site_symmetry_multiplicity
_atom_site_calc_flag
_atom_site_refinement_flags
_atom_site_disorder_assembly
_atom_site_disorder_group
Y1 Y 0.71207(10) 0.75161(5) 0.78670(7) 0.0226(3) Uani 1 1 d . A .
O1 O 0.6404(8) 0.7106(4) 0.6206(6) 0.034(2) Uani 1 1 d . . .
O2 O 0.6494(8) 0.6949(4) 0.9061(6) 0.0274(18) Uani 1 1 d . . .
O3 O 0.8275(8) 0.8437(4) 0.7965(6) 0.0270(19) Uani 1 1 d . . .
O4 O 0.9368(9) 0.6971(4) 0.8672(7) 0.041(2) Uani 1 1 d . . .
O5 O 0.5146(8) 0.8243(4) 0.7795(6) 0.034(2) Uani 1 1 d . . .
C1 C 0.5581(13) 0.6660(6) 0.5382(9) 0.029(3) Uani 1 1 d U . .
C2 C 0.6187(13) 0.6015(6) 0.5219(9) 0.034(3) Uani 1 1 d . . .
C3 C 0.5353(19) 0.5555(7) 0.4426(11) 0.054(4) Uani 1 1 d . . .
H3 H 0.5763 0.5123 0.4326 0.065 Uiso 1 1 calc R . .
C4 C 0.3914(17) 0.5704(8) 0.3761(12) 0.054(4) Uani 1 1 d . . .
H4 H 0.3323 0.5374 0.3233 0.064 Uiso 1 1 calc R . .
C5 C 0.3369(15) 0.6347(9) 0.3889(10) 0.057(5) Uani 1 1 d . . .
H5 H 0.2392 0.6458 0.3428 0.068 Uiso 1 1 calc R . .
C6 C 0.4185(14) 0.6830(8) 0.4658(10) 0.038(4) Uani 1 1 d . . .
C7 C 0.7776(17) 0.5861(8) 0.5935(12) 0.050(4) Uani 1 1 d . . .
H7 H 0.7941 0.6051 0.6732 0.060 Uiso 1 1 calc R . .
C8 C 0.8844(16) 0.6244(8) 0.5451(13) 0.053(4) Uani 1 1 d . . .
H8A H 0.8712 0.6077 0.4662 0.079 Uiso 1 1 calc R . .
H8B H 0.9853 0.6156 0.5955 0.079 Uiso 1 1 calc R . .
H8C H 0.8646 0.6741 0.5427 0.079 Uiso 1 1 calc R . .
C9 C 0.814(2) 0.5086(8) 0.6087(12) 0.073(5) Uani 1 1 d . . .
H9A H 0.7425 0.4853 0.6373 0.110 Uiso 1 1 calc R . .
H9B H 0.9124 0.5023 0.6648 0.110 Uiso 1 1 calc R . .
H9C H 0.8088 0.4887 0.5335 0.110 Uiso 1 1 calc R . .
C10 C 0.3591(12) 0.7563(11) 0.4808(8) 0.047(3) Uani 1 1 d . . .
H10 H 0.3942 0.7667 0.5661 0.056 Uiso 1 1 calc R . .
C11 C 0.4239(19) 0.8100(9) 0.4240(14) 0.067(5) Uani 1 1 d . . .
H11A H 0.3916 0.8017 0.3399 0.101 Uiso 1 1 calc R . .
H11B H 0.5310 0.8075 0.4561 0.101 Uiso 1 1 calc R . .
H11C H 0.3915 0.8560 0.4390 0.101 Uiso 1 1 calc R . .
C12 C 0.1960(15) 0.7602(14) 0.4396(11) 0.087(6) Uani 1 1 d . . .
H12A H 0.1656 0.8023 0.4700 0.131 Uiso 1 1 calc R . .
H12B H 0.1569 0.7196 0.4674 0.131 Uiso 1 1 calc R . .
H12C H 0.1585 0.7612 0.3542 0.131 Uiso 1 1 calc R . .
C13 C 0.5989(11) 0.6549(6) 0.9746(8) 0.020(2) Uani 1 1 d U . .
C14 C 0.6103(12) 0.6767(6) 1.0881(9) 0.027(3) Uani 1 1 d . . .
C15 C 0.5545(13) 0.6355(6) 1.1552(9) 0.034(3) Uani 1 1 d . . .
H15 H 0.5633 0.6501 1.2317 0.041 Uiso 1 1 calc R . .
C16 C 0.4856(15) 0.5733(7) 1.1139(10) 0.045(4) Uani 1 1 d . . .
H16 H 0.4462 0.5459 1.1611 0.054 Uiso 1 1 calc R . .
C17 C 0.4749(13) 0.5515(7) 1.0034(10) 0.037(3) Uani 1 1 d U . .
H17 H 0.4297 0.5082 0.9762 0.044 Uiso 1 1 calc R . .
C18 C 0.5285(12) 0.5910(6) 0.9298(8) 0.025(3) Uani 1 1 d . . .
C19 C 0.6854(12) 0.7439(8) 1.1350(9) 0.036(3) Uani 1 1 d . . .
H19 H 0.6941 0.7708 1.0675 0.044 Uiso 1 1 calc R . .
C20 C 0.606(2) 0.7875(9) 1.1934(18) 0.117(8) Uani 1 1 d . . .
H20A H 0.5042 0.7934 1.1420 0.176 Uiso 1 1 calc R . .
H20B H 0.6532 0.8328 1.2112 0.176 Uiso 1 1 calc R . .
H20C H 0.6068 0.7651 1.2659 0.176 Uiso 1 1 calc R . .
C21 C 0.8368(18) 0.7328(10) 1.2184(15) 0.114(9) Uani 1 1 d . . .
H21A H 0.8318 0.7077 1.2869 0.171 Uiso 1 1 calc R . .
H21B H 0.8844 0.7776 1.2426 0.171 Uiso 1 1 calc R . .
H21C H 0.8935 0.7057 1.1804 0.171 Uiso 1 1 calc R . .
C22 C 0.5078(15) 0.5705(6) 0.8074(10) 0.039(3) Uani 1 1 d . . .
H22 H 0.5933 0.5888 0.7879 0.047 Uiso 1 1 calc R . .
C23 C 0.3711(18) 0.6026(8) 0.7229(11) 0.049(4) Uani 1 1 d . . .
H23A H 0.2844 0.5808 0.7322 0.074 Uiso 1 1 calc R . .
H23B H 0.3702 0.5956 0.6430 0.074 Uiso 1 1 calc R . .
H23C H 0.3701 0.6523 0.7386 0.074 Uiso 1 1 calc R . .
C24 C 0.5057(17) 0.4913(7) 0.7915(12) 0.066(5) Uani 1 1 d . . .
H24A H 0.5904 0.4709 0.8513 0.099 Uiso 1 1 calc R . .
H24B H 0.5099 0.4803 0.7142 0.099 Uiso 1 1 calc R . .
H24C H 0.4153 0.4724 0.7988 0.099 Uiso 1 1 calc R . .
C25 C 0.9156(12) 0.8992(5) 0.8086(9) 0.022(3) Uani 1 1 d . . .
C26 C 0.9947(14) 0.9219(6) 0.9207(10) 0.036(3) Uani 1 1 d . . .
C27 C 1.0855(14) 0.9806(7) 0.9311(10) 0.040(3) Uani 1 1 d . . .
H27 H 1.1422 0.9969 1.0063 0.048 Uiso 1 1 calc R . .
C28 C 1.0925(16) 1.0139(6) 0.8353(12) 0.049(4) Uani 1 1 d . . .
H28 H 1.1532 1.0536 0.8441 0.058 Uiso 1 1 calc R . .
C29 C 1.0130(14) 0.9911(7) 0.7256(10) 0.038(3) Uani 1 1 d U . .
H29 H 1.0195 1.0151 0.6594 0.046 Uiso 1 1 calc R . .
C30 C 0.9228(12) 0.9330(6) 0.7100(10) 0.030(3) Uani 1 1 d . . .
C31 C 0.9802(14) 0.8868(7) 1.0271(10) 0.039(3) Uani 1 1 d . . .
H31 H 0.9509 0.8379 1.0044 0.047 Uiso 1 1 calc R . .
C32 C 0.8583(17) 0.9187(9) 1.0620(13) 0.072(5) Uani 1 1 d . . .
H32A H 0.8454 0.8922 1.1265 0.107 Uiso 1 1 calc R . .
H32B H 0.7671 0.9178 0.9953 0.107 Uiso 1 1 calc R . .
H32C H 0.8836 0.9666 1.0866 0.107 Uiso 1 1 calc R . .
C33 C 1.1178(16) 0.8839(8) 1.1264(11) 0.061(4) Uani 1 1 d . . .
H33A H 1.1549 0.9309 1.1476 0.092 Uiso 1 1 calc R . .
H33B H 1.1903 0.8568 1.1049 0.092 Uiso 1 1 calc R . .
H33C H 1.0997 0.8621 1.1930 0.092 Uiso 1 1 calc R . .
C34 C 0.8394(14) 0.9037(7) 0.5895(10) 0.033(3) Uani 1 1 d . . .
H34 H 0.7401 0.8896 0.5895 0.040 Uiso 1 1 calc R . .
C35 C 0.8176(17) 0.9559(8) 0.4896(11) 0.064(5) Uani 1 1 d . . .
H35A H 0.7858 1.0003 0.5114 0.096 Uiso 1 1 calc R . .
H35B H 0.7429 0.9384 0.4190 0.096 Uiso 1 1 calc R . .
H35C H 0.9102 0.9620 0.4749 0.096 Uiso 1 1 calc R . .
C36 C 0.9169(15) 0.8380(7) 0.5664(11) 0.050(4) Uani 1 1 d . . .
H36A H 0.8510 0.8134 0.4988 0.075 Uiso 1 1 calc R . .
H36B H 0.9425 0.8079 0.6349 0.075 Uiso 1 1 calc R . .
H36C H 1.0061 0.8513 0.5508 0.075 Uiso 1 1 calc R . .
C37 C 0.9658(15) 0.6347(8) 0.9397(13) 0.061(2) Uani 0.59(6) 1 d PU A 2
H37A H 0.9129 0.6379 0.9963 0.073 Uiso 0.59(6) 1 calc PR A 2
H37B H 0.9277 0.5939 0.8895 0.073 Uiso 0.59(6) 1 calc PR A 2
C37A C 0.9658(15) 0.6347(8) 0.9397(13) 0.061(2) Uani 0.41(6) 1 d PU A 1
H37C H 0.9780 0.5933 0.8959 0.073 Uiso 0.41(6) 1 calc PR A 1
H37D H 0.8883 0.6261 0.9741 0.073 Uiso 0.41(6) 1 calc PR A 1
C38 C 1.110(3) 0.626(2) 0.998(3) 0.061(2) Uani 0.59(6) 1 d PU A 2
H38A H 1.1461 0.5835 0.9701 0.073 Uiso 0.59(6) 1 calc PR A 2
H38B H 1.1276 0.6206 1.0825 0.073 Uiso 0.59(6) 1 calc PR A 2
C38A C 1.115(4) 0.657(3) 1.035(5) 0.061(2) Uani 0.41(6) 1 d PU A 1
H38C H 1.0970 0.6878 1.0940 0.073 Uiso 0.41(6) 1 calc PR A 1
H38D H 1.1713 0.6164 1.0748 0.073 Uiso 0.41(6) 1 calc PR A 1
C39 C 1.1930(15) 0.6932(8) 0.9737(12) 0.061(2) Uani 1 1 d U . .
H39A H 1.2605 0.6616 0.9527 0.073 Uiso 1 1 calc R A 1
H39B H 1.2507 0.7313 1.0216 0.073 Uiso 1 1 calc R A 1
C40 C 1.0817(14) 0.7205(8) 0.8681(12) 0.060(2) Uani 1 1 d U A .
H40A H 1.0855 0.7717 0.8681 0.072 Uiso 1 1 calc R B 1
H40B H 1.1006 0.7035 0.7978 0.072 Uiso 1 1 calc R B 1
C41 C 0.3855(14) 0.8060(7) 0.8161(11) 0.042(3) Uani 1 1 d . A .
H41A H 0.3136 0.7776 0.7561 0.051 Uiso 1 1 calc R . .
H41B H 0.4167 0.7807 0.8910 0.051 Uiso 1 1 calc R . .
C42 C 0.3235(14) 0.8749(6) 0.8280(10) 0.039(3) Uani 1 1 d . . .
H42A H 0.3762 0.8962 0.9045 0.047 Uiso 1 1 calc R A .
H42B H 0.2179 0.8717 0.8177 0.047 Uiso 1 1 calc R . .
C43 C 0.3495(17) 0.9154(8) 0.7273(12) 0.044(4) Uani 1 1 d . A .
H43A H 0.2771 0.9023 0.6512 0.052 Uiso 1 1 calc R . .
H43B H 0.3442 0.9659 0.7385 0.052 Uiso 1 1 calc R . .
C44 C 0.4993(15) 0.8940(7) 0.7353(12) 0.044(4) Uani 1 1 d . A .
H44A H 0.5112 0.8954 0.6577 0.053 Uiso 1 1 calc R . .
H44B H 0.5734 0.9246 0.7889 0.053 Uiso 1 1 calc R . .

loop_
_atom_site_aniso_label
_atom_site_aniso_U_11
_atom_site_aniso_U_22
_atom_site_aniso_U_33
_atom_site_aniso_U_23
_atom_site_aniso_U_13
_atom_site_aniso_U_12
Y1 0.0203(5) 0.0194(5) 0.0252(5) 0.0009(7) 0.0036(3) -0.0011(8)
O1 0.036(5) 0.032(5) 0.027(4) -0.006(3) 0.003(3) -0.002(4)
O2 0.019(5) 0.027(5) 0.034(4) 0.001(3) 0.005(3) 0.002(4)
O3 0.012(4) 0.028(5) 0.037(4) 0.003(3) 0.003(3) -0.003(4)
O4 0.035(6) 0.027(5) 0.051(5) 0.009(4) 0.000(4) 0.000(4)
O5 0.020(5) 0.025(5) 0.056(5) 0.005(4) 0.012(4) 0.003(4)
C1 0.029(3) 0.029(3) 0.029(3) -0.0002(10) 0.0099(13) -0.0006(10)
C2 0.037(8) 0.030(8) 0.032(7) -0.001(5) 0.006(5) -0.016(6)
C3 0.093(14) 0.038(9) 0.045(8) -0.019(6) 0.039(9) -0.021(9)
C4 0.051(11) 0.053(11) 0.065(10) -0.035(7) 0.030(8) -0.027(9)
C5 0.029(9) 0.115(16) 0.023(7) 0.006(7) 0.005(5) -0.017(9)
C6 0.028(8) 0.057(11) 0.023(7) -0.004(6) -0.001(5) -0.018(7)
C7 0.061(12) 0.032(10) 0.060(9) -0.011(6) 0.023(8) 0.004(8)
C8 0.040(10) 0.044(11) 0.085(11) 0.004(8) 0.036(8) 0.002(8)
C9 0.100(15) 0.055(12) 0.068(11) 0.008(8) 0.032(10) 0.021(10)
C10 0.032(7) 0.075(11) 0.027(6) 0.001(9) 0.002(4) 0.007(11)
C11 0.075(13) 0.062(13) 0.073(12) 0.006(9) 0.036(10) 0.028(10)
C12 0.045(9) 0.142(18) 0.064(9) -0.018(13) 0.002(7) 0.019(15)
C13 0.020(3) 0.020(3) 0.020(3) 0.0009(10) 0.0068(12) 0.0003(10)
C14 0.025(7) 0.025(7) 0.030(6) 0.010(5) 0.007(5) 0.009(5)
C15 0.035(8) 0.032(8) 0.025(6) 0.007(5) -0.003(5) 0.006(6)
C16 0.044(9) 0.044(10) 0.049(8) 0.026(6) 0.019(6) 0.017(7)
C17 0.037(3) 0.037(3) 0.037(3) 0.0006(10) 0.0122(14) 0.0000(10)
C18 0.031(7) 0.019(7) 0.022(6) 0.001(4) 0.006(5) -0.002(5)
C19 0.039(7) 0.034(8) 0.032(6) 0.002(6) 0.006(5) 0.003(8)
C20 0.18(2) 0.041(12) 0.159(19) -0.048(11) 0.091(18) -0.009(13)
C21 0.071(13) 0.07(2) 0.139(16) -0.013(11) -0.042(11) -0.011(10)
C22 0.048(10) 0.024(8) 0.053(8) -0.011(6) 0.026(7) -0.011(6)
C23 0.073(13) 0.033(9) 0.035(8) -0.003(6) 0.008(7) 0.001(9)
C24 0.072(12) 0.029(9) 0.080(10) -0.031(7) 0.003(8) 0.002(8)
C25 0.017(7) 0.009(6) 0.040(7) 0.004(5) 0.009(5) -0.007(5)
C26 0.046(9) 0.020(7) 0.040(7) -0.013(5) 0.011(6) -0.004(6)
C27 0.047(9) 0.023(8) 0.043(8) -0.004(5) 0.007(6) 0.010(7)
C28 0.065(11) 0.014(7) 0.069(10) -0.017(6) 0.026(8) -0.008(7)
C29 0.038(3) 0.038(3) 0.038(3) 0.0006(10) 0.0129(14) -0.0001(10)
C30 0.016(7) 0.025(8) 0.045(7) 0.005(5) 0.007(5) 0.000(5)
C31 0.034(9) 0.038(9) 0.037(7) -0.012(5) 0.002(6) -0.009(6)
C32 0.078(13) 0.081(13) 0.072(11) 0.010(8) 0.047(9) 0.020(10)
C33 0.065(12) 0.050(10) 0.059(9) 0.008(7) 0.008(7) -0.011(8)
C34 0.020(8) 0.044(10) 0.034(7) 0.000(6) 0.006(6) 0.004(6)
C35 0.081(13) 0.074(12) 0.035(8) 0.013(7) 0.016(7) 0.014(9)
C36 0.053(10) 0.033(10) 0.058(9) -0.007(6) 0.010(7) 0.008(8)
C37 0.030(5) 0.052(6) 0.089(6) 0.030(4) 0.005(4) 0.003(4)
C37A 0.030(5) 0.052(6) 0.089(6) 0.030(4) 0.005(4) 0.003(4)
C38 0.030(5) 0.052(6) 0.089(6) 0.030(4) 0.005(4) 0.003(4)
C38A 0.030(5) 0.052(6) 0.089(6) 0.030(4) 0.005(4) 0.003(4)
C39 0.030(5) 0.052(6) 0.089(6) 0.030(4) 0.005(4) 0.003(4)
C40 0.030(5) 0.052(6) 0.089(6) 0.030(4) 0.006(4) 0.003(4)
C41 0.034(9) 0.035(8) 0.064(9) 0.007(6) 0.024(7) 0.011(7)
C42 0.039(9) 0.032(8) 0.057(8) 0.006(6) 0.029(6) 0.008(6)
C43 0.043(10) 0.029(9) 0.048(9) 0.010(6) 0.002(7) 0.000(7)
C44 0.048(10) 0.028(8) 0.066(9) 0.029(6) 0.032(7) 0.021(7)

loop_
_atom_type_symbol
_atom_type_description
_atom_type_scat_dispersion_real
_atom_type_scat_dispersion_imag
_atom_type_scat_source
C C 0.0033 0.0016 'International Tables Vol C Tables 4.2.6.8 and 6.1.1.4'
H H 0.0000 0.0000 'International Tables Vol C Tables 4.2.6.8 and 6.1.1.4'
O O 0.0106 0.0060 'International Tables Vol C Tables 4.2.6.8 and 6.1.1.4'
Y Y -2.7962 3.5667 'International Tables Vol C Tables 4.2.6.8 and 6.1.1.4'

loop_
_geom_angle_atom_site_label_1
_geom_angle_atom_site_label_2
_geom_angle_atom_site_label_3
_geom_angle
O1 Y1 O2 113.8(3)
O1 Y1 O3 112.5(3)
O2 Y1 O3 133.7(3)
O1 Y1 O4 101.5(3)
O2 Y1 O4 85.2(3)
O3 Y1 O4 87.4(3)
O1 Y1 O5 101.0(3)
O2 Y1 O5 85.2(3)
O3 Y1 O5 84.6(3)
O4 Y1 O5 157.5(3)
C1 O1 Y1 152.7(7)
C13 O2 Y1 174.3(7)
C25 O3 Y1 173.7(7)
C37 O4 C40 105.0(9)
C37 O4 Y1 126.3(8)
C40 O4 Y1 128.4(7)
C44 O5 C41 109.8(9)
C44 O5 Y1 123.6(7)
C41 O5 Y1 126.5(6)
O1 C1 C6 121.7(11)
O1 C1 C2 119.4(10)
C6 C1 C2 118.8(11)
C3 C2 C1 119.9(13)
C3 C2 C7 121.5(13)
C1 C2 C7 118.6(10)
C2 C3 C4 121.2(14)
C5 C4 C3 118.0(12)
C6 C5 C4 122.4(14)
C5 C6 C1 119.3(14)
C5 C6 C10 123.2(13)
C1 C6 C10 117.4(10)
C2 C7 C9 113.9(13)
C2 C7 C8 111.5(12)
C9 C7 C8 111.1(12)
C12 C10 C11 111.8(15)
C12 C10 C6 113.3(16)
C11 C10 C6 110.4(10)
O2 C13 C14 120.6(10)
O2 C13 C18 119.2(9)
C14 C13 C18 120.2(9)
C15 C14 C13 119.4(11)
C15 C14 C19 120.7(10)
C13 C14 C19 119.9(9)
C14 C15 C16 121.6(11)
C17 C16 C15 119.2(11)
C16 C17 C18 122.2(12)
C17 C18 C13 117.3(10)
C17 C18 C22 122.7(11)
C13 C18 C22 119.9(9)
C20 C19 C21 107.9(14)
C20 C19 C14 114.2(12)
C21 C19 C14 111.9(13)
C18 C22 C23 111.5(11)
C18 C22 C24 112.4(11)
C23 C22 C24 110.5(11)
O3 C25 C30 119.5(9)
O3 C25 C26 118.5(10)
C30 C25 C26 121.9(11)
C25 C26 C27 117.5(11)
C25 C26 C31 121.3(11)
C27 C26 C31 121.1(10)
C28 C27 C26 120.8(11)
C27 C28 C29 120.8(13)
C28 C29 C30 120.9(12)
C25 C30 C29 118.1(10)
C25 C30 C34 119.6(11)
C29 C30 C34 122.3(10)
C33 C31 C26 113.8(11)
C33 C31 C32 111.2(12)
C26 C31 C32 111.3(11)
C30 C34 C35 113.9(12)
C30 C34 C36 110.2(10)
C35 C34 C36 109.9(11)
C38 C37 O4 112.4(17)
C37 C38 C39 107(2)
C38A C39 C40 106.0(18)
C38A C39 C38 28(2)
C40 C39 C38 100.8(14)
O4 C40 C39 108.2(11)
C42 C41 O5 102.8(10)
C41 C42 C43 101.4(10)
C44 C43 C42 102.9(10)
O5 C44 C43 105.2(11)

loop_
_geom_bond_atom_site_label_1
_geom_bond_atom_site_label_2
_geom_bond_distance
Y1 O1 2.065(7)
Y1 O2 2.068(7)
Y1 O3 2.086(7)
Y1 O4 2.321(8)
Y1 O5 2.352(8)
O1 C1 1.360(12)
O2 C13 1.345(12)
O3 C25 1.348(12)
O4 C37 1.466(15)
O4 C40 1.472(15)
O5 C44 1.440(14)
O5 C41 1.504(14)
C1 C6 1.384(16)
C1 C2 1.420(17)
C2 C3 1.363(16)
C2 C7 1.524(18)
C3 C4 1.39(2)
C4 C5 1.38(2)
C5 C6 1.372(18)
C6 C10 1.56(2)
C7 C9 1.536(19)
C7 C8 1.541(19)
C10 C12 1.491(16)
C10 C11 1.50(2)
C13 C14 1.414(14)
C13 C18 1.429(15)
C14 C15 1.375(16)
C14 C19 1.506(18)
C15 C16 1.387(18)
C16 C17 1.382(16)
C17 C18 1.403(16)
C18 C22 1.490(14)
C19 C20 1.48(2)
C19 C21 1.494(17)
C22 C23 1.513(18)
C22 C24 1.543(17)
C25 C30 1.389(15)
C25 C26 1.395(14)
C26 C27 1.416(17)
C26 C31 1.511(17)
C27 C28 1.355(16)
C28 C29 1.373(16)
C29 C30 1.397(17)
C30 C34 1.527(16)
C31 C33 1.471(16)
C31 C32 1.514(18)
C34 C35 1.540(17)
C34 C36 1.549(18)
C37 C38 1.35(3)
C38 C39 1.61(4)
C38A C39 1.41(4)
C39 C40 1.472(16)
C41 C42 1.488(16)
C42 C43 1.546(17)
C43 C44 1.481(18)
